data_2102565
loop_
_publ_author_name
'Bawa, Shaleen'
'Cot\'e, Marie L.'
'Dubois, Patrick'
'Lalancette, Roger A.'
'Thompson, Hugh W.'

_publ_section_title
;
 2-Hydroxyisophthalic acid: hydrogen-bonding patterns in the
 monohydrate and the tetraphenylphosphonium salt. An instance of
 dramatic acidity enhancement by symmetric, internally hydrogen-bonded
 anion stabilization
;
_journal_issue 4
_journal_name_full 'Acta Crystallographica Section B'
_journal_page_first 438
_journal_page_last 446
_journal_paper_doi 10.1107/S0108768104012686
_journal_volume 60
_journal_year 2004
_chemical_formula_moiety 'C24 H20 P, C8 H5 O5'
_chemical_formula_sum 'C32 H25 O5 P'
_chemical_formula_weight 520.49
_chemical_melting_point 446
_chemical_name_common
;
 Tetraphenylphosphonium 2-hydroxyisophthalate
;
_chemical_name_systematic
;
 tetraphenylphosphonium 2-hydroxybenzene-1,3-dioate
;
_space_group_IT_number 14
_symmetry_cell_setting monoclinic
_symmetry_space_group_name_Hall '-P 2ybc'
_symmetry_space_group_name_H-M 'P 1 21/c 1'
_atom_sites_solution_hydrogens geom
_atom_sites_solution_primary direct
_atom_sites_solution_secondary difmap
_audit_creation_method SHELXL-97
_cell_angle_alpha 90.00
_cell_angle_beta 101.15(2)
_cell_angle_gamma 90.00
_cell_formula_units_Z 4
_cell_length_a 15.287(5)
_cell_length_b 8.027(3)
_cell_length_c 22.144(7)
_cell_measurement_reflns_used 22
_cell_measurement_temperature 296(2)
_cell_measurement_theta_max 10.5
_cell_measurement_theta_min 4.1
_cell_volume 2666.0(16)
_computing_cell_refinement 'XSCANS (Siemens, 1996)'
_computing_data_collection 'XSCANS (Siemens, 1996)'
_computing_data_reduction 'XSCANS (Siemens, 1996)'
_computing_molecular_graphics 'SHELXP-97 (Sheldrick, 1997)'
_computing_publication_material 'SHELXL-97 (Sheldrick, 1997)'
_computing_structure_refinement 'SHELXL-97 (Sheldrick, 1997)'
_computing_structure_solution 'SHELXS-97 (Sheldrick, 1997)'
_diffrn_ambient_temperature 296(2)
_diffrn_measured_fraction_theta_full 0.999
_diffrn_measured_fraction_theta_max 0.999
_diffrn_measurement_device_type 'Siemens P4'
_diffrn_measurement_method '2\q/\q scans'
_diffrn_radiation_monochromator graphite
_diffrn_radiation_source 'fine-focus sealed tube'
_diffrn_radiation_type MoK\a
_diffrn_radiation_wavelength 0.71073
_diffrn_reflns_av_R_equivalents 0.0313
_diffrn_reflns_av_sigmaI/netI 0.0866
_diffrn_reflns_limit_h_max 1
_diffrn_reflns_limit_h_min -18
_diffrn_reflns_limit_k_max 1
_diffrn_reflns_limit_k_min -9
_diffrn_reflns_limit_l_max 26
_diffrn_reflns_limit_l_min -26
_diffrn_reflns_number 6087
_diffrn_reflns_theta_full 25.01
_diffrn_reflns_theta_max 25.01
_diffrn_reflns_theta_min 2.09
_diffrn_standards_decay_% 'variation <1.3'
_diffrn_standards_interval_count 97
_diffrn_standards_number 3
_exptl_absorpt_coefficient_mu 0.143
_exptl_absorpt_correction_T_max 0.97
_exptl_absorpt_correction_T_min 0.94
_exptl_absorpt_correction_type numerical
_exptl_absorpt_process_details 'Sheldrick (1997)'
_exptl_crystal_colour colourless
_exptl_crystal_density_diffrn 1.297
_exptl_crystal_density_method 'not measured'
_exptl_crystal_description prism
_exptl_crystal_F_000 1088
_exptl_crystal_size_max 0.50
_exptl_crystal_size_mid 0.44
_exptl_crystal_size_min 0.26
_refine_diff_density_max 0.17
_refine_diff_density_min -0.24
_refine_ls_extinction_coef 0.0030(5)
_refine_ls_extinction_expression Fc^*^=kFc[1+0.001xFc^2^\l^3^/sin(2\q)]^-1/4^
_refine_ls_extinction_method SHELXL
_refine_ls_goodness_of_fit_ref 1.01
_refine_ls_hydrogen_treatment mixed
_refine_ls_matrix_type full
_refine_ls_number_parameters 350
_refine_ls_number_reflns 4707
_refine_ls_number_restraints 0
_refine_ls_restrained_S_all 1.01
_refine_ls_R_factor_all 0.133
_refine_ls_R_factor_gt 0.063
_refine_ls_shift/su_max 0.00
_refine_ls_shift/su_mean 0.00
_refine_ls_structure_factor_coef Fsqd
_refine_ls_weighting_details 'calc w=1/[\s^2^(Fo^2^)+(0.0417P)^2^+0.5629P] where P=(Fo^2^+2Fc^2^)/3'
_refine_ls_weighting_scheme calc
_refine_ls_wR_factor_gt 0.113
_refine_ls_wR_factor_ref 0.137
_reflns_number_gt 2544
_reflns_number_total 4707
_reflns_threshold_expression I>2\s(I)
_cod_data_source_file na5013.cif
_cod_data_source_block 2
_cod_depositor_comments
;
The following automatic conversions were performed:
'_symmetry_cell_setting' value 'Monoclinic' changed to 'monoclinic'
according to '/home/saulius/struct/CIF-dictionaries/cif_core.dic'
dictionary named 'cif_core.dic' version 2.4.1 from 2010-06-29.

Automatic conversion script
Id: cif_fix_enum 1527 2010-12-29 10:47:43Z saulius 

The following automatic conversions were performed:

'_symmetry_cell_setting' value 'Monoclinic' changed to 'monoclinic'
according to /home/saulius/struct/CIF-dictionaries/cif_core.dic
dictionary named 'cif_core.dic' version 2.4.1 from 2010-06-29.

Automatic conversion script
Id: cif_fix_values 1715 2011-07-08 13:25:40Z adriana 
;
_cod_original_cell_volume 2665.7(15)
_cod_original_sg_symbol_H-M 'P 21/c'
_cod_database_code 2102565
_cod_database_fobs_code 2102565

loop_
_symmetry_equiv_pos_as_xyz
'x, y, z'
'-x, y+1/2, -z+1/2'
'-x, -y, -z'
'x, -y-1/2, z-1/2'

loop_
_atom_site_label
_atom_site_fract_x
_atom_site_fract_y
_atom_site_fract_z
_atom_site_U_iso_or_equiv
_atom_site_adp_type
_atom_site_calc_flag
_atom_site_refinement_flags
_atom_site_occupancy
_atom_site_type_symbol
P1 0.27966(6) 0.37526(11) 0.83276(4) 0.0446(3) Uani d . 1 P
O1 0.0967(3) 0.0399(4) 0.66868(17) 0.0991(11) Uani d . 1 O
H1A 0.161(3) 0.045(5) 0.6667(17) 0.080 Uiso d . 1 H
O2 -0.0272(2) 0.1402(4) 0.61367(18) 0.1194(13) Uani d . 1 O
O3 0.24116(17) 0.0958(3) 0.63760(12) 0.0666(7) Uani d . 1 O
O4 0.3879(2) 0.3074(4) 0.52447(14) 0.0986(11) Uani d . 1 O
O5 0.38415(19) 0.1569(4) 0.60659(16) 0.0882(10) Uani d . 1 O
H5A 0.341(3) 0.125(5) 0.6295(17) 0.080 Uiso d . 1 H
C1 0.1064(3) 0.1942(5) 0.57844(19) 0.0620(10) Uani d . 1 C
C2 0.1990(2) 0.1788(4) 0.58979(17) 0.0517(9) Uani d . 1 C
C3 0.2475(3) 0.2559(4) 0.54914(17) 0.0544(9) Uani d . 1 C
C4 0.2016(3) 0.3465(5) 0.50000(18) 0.0780(13) Uani d . 1 C
H4 0.2334 0.3992 0.4736 0.094 Uiso calc R 1 H
C5 0.1106(4) 0.3608(7) 0.4891(2) 0.1013(16) Uani d . 1 C
H5 0.0809 0.4216 0.4556 0.122 Uiso calc R 1 H
C6 0.0641(3) 0.2841(6) 0.5284(2) 0.0898(14) Uani d . 1 C
H6 0.0023 0.2932 0.5210 0.108 Uiso calc R 1 H
C7 0.0525(3) 0.1218(6) 0.6208(3) 0.0800(13) Uani d . 1 C
C8 0.3446(3) 0.2421(6) 0.5582(2) 0.0694(12) Uani d . 1 C
C9 0.1854(2) 0.2413(4) 0.82796(14) 0.0450(9) Uani d . 1 C
C10 0.1966(2) 0.0710(4) 0.83535(16) 0.0537(9) Uani d . 1 C
H10A 0.2537 0.0261 0.8434 0.064 Uiso calc R 1 H
C11 0.1242(3) -0.0319(5) 0.83094(17) 0.0680(11) Uani d . 1 C
H11A 0.1323 -0.1463 0.8357 0.082 Uiso calc R 1 H
C12 0.0402(3) 0.0330(5) 0.81962(17) 0.0672(11) Uani d . 1 C
H12A -0.0087 -0.0372 0.8170 0.081 Uiso calc R 1 H
C13 0.0277(2) 0.2005(6) 0.81215(18) 0.0662(11) Uani d . 1 C
H13A -0.0299 0.2437 0.8042 0.079 Uiso calc R 1 H
C14 0.0992(2) 0.3055(5) 0.81623(15) 0.0548(10) Uani d . 1 C
H14A 0.0901 0.4196 0.8112 0.066 Uiso calc R 1 H
C15 0.2614(2) 0.5114(4) 0.76774(15) 0.0435(8) Uani d . 1 C
C16 0.2138(2) 0.4571(4) 0.71155(16) 0.0560(10) Uani d . 1 C
H16A 0.1873 0.3523 0.7083 0.067 Uiso calc R 1 H
C17 0.2056(3) 0.5579(5) 0.66057(17) 0.0634(11) Uani d . 1 C
H17A 0.1742 0.5206 0.6228 0.076 Uiso calc R 1 H
C18 0.2433(3) 0.7121(5) 0.66521(19) 0.0677(12) Uani d . 1 C
H18A 0.2375 0.7800 0.6306 0.081 Uiso calc R 1 H
C19 0.2901(3) 0.7676(5) 0.72092(19) 0.0757(12) Uani d . 1 C
H19A 0.3155 0.8732 0.7240 0.091 Uiso calc R 1 H
C20 0.2992(2) 0.6675(5) 0.77176(17) 0.0634(11) Uani d . 1 C
H20A 0.3313 0.7052 0.8093 0.076 Uiso calc R 1 H
C21 0.2995(2) 0.4990(4) 0.90088(14) 0.0459(9) Uani d . 1 C
C22 0.3843(2) 0.5639(5) 0.92279(16) 0.0618(10) Uani d . 1 C
H22A 0.4318 0.5338 0.9045 0.074 Uiso calc R 1 H
C23 0.3971(3) 0.6721(5) 0.97144(19) 0.0751(12) Uani d . 1 C
H23A 0.4536 0.7156 0.9862 0.090 Uiso calc R 1 H
C24 0.3273(3) 0.7167(5) 0.99850(19) 0.0780(13) Uani d . 1 C
H24A 0.3365 0.7902 1.0316 0.094 Uiso calc R 1 H
C25 0.2446(3) 0.6542(5) 0.97720(18) 0.0738(12) Uani d . 1 C
H25A 0.1974 0.6856 0.9956 0.089 Uiso calc R 1 H
C26 0.2301(2) 0.5444(5) 0.92848(16) 0.0568(10) Uani d . 1 C
H26A 0.1734 0.5012 0.9143 0.068 Uiso calc R 1 H
C27 0.3749(2) 0.2488(4) 0.83079(15) 0.0458(9) Uani d . 1 C
C28 0.4169(2) 0.1701(5) 0.88372(16) 0.0594(10) Uani d . 1 C
H28A 0.3984 0.1902 0.9207 0.071 Uiso calc R 1 H
C29 0.4862(3) 0.0619(5) 0.8822(2) 0.0731(12) Uani d . 1 C
H29A 0.5141 0.0074 0.9178 0.088 Uiso calc R 1 H
C30 0.5133(3) 0.0354(5) 0.8277(2) 0.0805(13) Uani d . 1 C
H30A 0.5609 -0.0361 0.8268 0.097 Uiso calc R 1 H
C31 0.4723(3) 0.1111(6) 0.77465(19) 0.0764(12) Uani d . 1 C
H31A 0.4914 0.0909 0.7379 0.092 Uiso calc R 1 H
C32 0.4024(2) 0.2178(4) 0.77606(17) 0.0572(10) Uani d . 1 C
H32A 0.3735 0.2692 0.7400 0.069 Uiso calc R 1 H

loop_
_atom_site_aniso_label
_atom_site_aniso_U_11
_atom_site_aniso_U_22
_atom_site_aniso_U_33
_atom_site_aniso_U_12
_atom_site_aniso_U_13
_atom_site_aniso_U_23
P1 0.0440(5) 0.0427(5) 0.0463(5) 0.0021(5) 0.0073(4) 0.0012(5)
O1 0.095(2) 0.094(3) 0.119(3) -0.016(2) 0.048(2) 0.015(2)
O2 0.064(2) 0.106(3) 0.197(4) -0.015(2) 0.049(2) -0.018(3)
O3 0.0685(17) 0.0592(17) 0.0729(17) 0.0042(14) 0.0150(15) 0.0173(15)
O4 0.096(2) 0.126(3) 0.085(2) -0.046(2) 0.0452(19) -0.023(2)
O5 0.0615(18) 0.114(3) 0.088(2) -0.0055(19) 0.0113(16) -0.003(2)
C1 0.057(2) 0.055(2) 0.075(3) -0.002(2) 0.012(2) -0.005(2)
C2 0.059(2) 0.040(2) 0.055(2) -0.0043(18) 0.0089(19) -0.0057(19)
C3 0.065(2) 0.049(2) 0.052(2) -0.008(2) 0.018(2) -0.009(2)
C4 0.111(4) 0.073(3) 0.052(3) -0.003(3) 0.020(3) 0.003(2)
C5 0.108(4) 0.115(4) 0.070(3) 0.024(4) -0.010(3) 0.011(3)
C6 0.068(3) 0.098(4) 0.096(4) 0.011(3) -0.002(3) -0.004(3)
C7 0.063(3) 0.065(3) 0.117(4) -0.010(3) 0.031(3) -0.013(3)
C8 0.076(3) 0.071(3) 0.065(3) -0.027(3) 0.024(3) -0.032(3)
C9 0.047(2) 0.043(2) 0.044(2) -0.0011(17) 0.0075(16) 0.0013(17)
C10 0.054(2) 0.047(2) 0.061(2) 0.0003(18) 0.0110(19) 0.0024(19)
C11 0.073(3) 0.050(2) 0.081(3) -0.009(2) 0.014(2) -0.003(2)
C12 0.064(3) 0.066(3) 0.070(3) -0.020(2) 0.009(2) -0.005(2)
C13 0.044(2) 0.076(3) 0.078(3) -0.006(2) 0.011(2) -0.007(2)
C14 0.052(2) 0.049(2) 0.061(2) 0.0015(19) 0.0046(18) 0.0032(19)
C15 0.046(2) 0.036(2) 0.046(2) 0.0014(16) 0.0057(16) 0.0047(17)
C16 0.068(2) 0.040(2) 0.057(2) 0.001(2) 0.004(2) 0.004(2)
C17 0.084(3) 0.050(2) 0.053(2) 0.010(2) 0.006(2) 0.000(2)
C18 0.099(3) 0.048(2) 0.060(3) 0.007(2) 0.025(2) 0.012(2)
C19 0.100(3) 0.048(3) 0.075(3) -0.013(2) 0.009(3) 0.007(2)
C20 0.070(3) 0.054(3) 0.060(2) -0.007(2) -0.002(2) 0.006(2)
C21 0.0427(19) 0.048(2) 0.045(2) 0.0021(17) 0.0044(16) 0.0031(17)
C22 0.052(2) 0.071(3) 0.060(2) -0.002(2) 0.0046(19) -0.009(2)
C23 0.063(3) 0.085(3) 0.072(3) -0.017(2) -0.001(2) -0.018(3)
C24 0.084(3) 0.081(3) 0.064(3) -0.002(3) 0.003(3) -0.026(2)
C25 0.071(3) 0.084(3) 0.067(3) 0.005(3) 0.015(2) -0.021(3)
C26 0.050(2) 0.060(2) 0.058(2) 0.0020(19) 0.0057(18) -0.004(2)
C27 0.0435(19) 0.045(2) 0.048(2) 0.0048(17) 0.0069(17) 0.0022(18)
C28 0.058(2) 0.068(3) 0.053(2) 0.015(2) 0.0127(19) 0.002(2)
C29 0.065(3) 0.075(3) 0.074(3) 0.023(2) 0.001(2) 0.007(2)
C30 0.067(3) 0.076(3) 0.097(4) 0.027(2) 0.013(3) -0.005(3)
C31 0.071(3) 0.092(3) 0.070(3) 0.023(3) 0.024(2) -0.005(3)
C32 0.057(2) 0.058(2) 0.058(2) 0.006(2) 0.0160(19) 0.011(2)

loop_
_atom_type_symbol
_atom_type_description
_atom_type_scat_dispersion_real
_atom_type_scat_dispersion_imag
_atom_type_scat_source
C C 0.0033 0.0016 'International Tables Vol C Tables 4.2.6.8 and 6.1.1.4'
H H 0.0000 0.0000 'International Tables Vol C Tables 4.2.6.8 and 6.1.1.4'
O O 0.0106 0.0060 'International Tables Vol C Tables 4.2.6.8 and 6.1.1.4'
P P 0.1023 0.0942 'International Tables Vol C Tables 4.2.6.8 and 6.1.1.4'

loop_
_geom_angle_atom_site_label_1
_geom_angle_atom_site_label_2
_geom_angle_atom_site_label_3
_geom_angle
_geom_angle_publ_flag
C27 P1 C21 109.41(16) ?
C27 P1 C9 108.05(16) ?
C21 P1 C9 112.90(16) ?
C27 P1 C15 109.27(16) ?
C21 P1 C15 108.40(15) ?
C9 P1 C15 108.77(16) ?
C7 O1 H1A 108(2) ?
C8 O5 H5A 109(2) ?
C6 C1 C2 119.6(4) ?
C6 C1 C7 118.9(4) ?
C2 C1 C7 121.4(4) ?
O3 C2 C1 120.9(3) ?
O3 C2 C3 120.1(3) ?
C1 C2 C3 119.0(4) ?
C4 C3 C2 118.9(4) ?
C4 C3 C8 119.7(4) ?
C2 C3 C8 121.5(4) ?
C5 C4 C3 121.8(4) ?
C5 C4 H4 119.1 ?
C3 C4 H4 119.1 ?
C4 C5 C6 118.9(5) ?
C4 C5 H5 120.5 ?
C6 C5 H5 120.5 ?
C5 C6 C1 121.8(4) ?
C5 C6 H6 119.1 ?
C1 C6 H6 119.1 ?
O2 C7 O1 121.0(5) ?
O2 C7 C1 122.7(5) y
O1 C7 C1 116.3(4) y
O4 C8 O5 120.5(4) ?
O4 C8 C3 123.0(5) y
O5 C8 C3 116.5(4) y
C10 C9 C14 118.6(3) ?
C10 C9 P1 120.6(3) ?
C14 C9 P1 120.8(3) ?
C11 C10 C9 120.6(4) ?
C11 C10 H10A 119.7 ?
C9 C10 H10A 119.7 ?
C12 C11 C10 120.1(4) ?
C12 C11 H11A 119.9 ?
C10 C11 H11A 120.0 ?
C11 C12 C13 120.3(4) ?
C11 C12 H12A 119.8 ?
C13 C12 H12A 119.8 ?
C12 C13 C14 120.5(4) ?
C12 C13 H13A 119.8 ?
C14 C13 H13A 119.8 ?
C13 C14 C9 120.0(3) ?
C13 C14 H14A 120.0 ?
C9 C14 H14A 120.0 ?
C20 C15 C16 119.1(3) ?
C20 C15 P1 120.4(3) ?
C16 C15 P1 120.3(3) ?
C17 C16 C15 120.1(3) ?
C17 C16 H16A 120.0 ?
C15 C16 H16A 120.0 ?
C18 C17 C16 120.2(4) ?
C18 C17 H17A 119.9 ?
C16 C17 H17A 119.9 ?
C17 C18 C19 120.1(4) ?
C17 C18 H18A 120.0 ?
C19 C18 H18A 120.0 ?
C20 C19 C18 120.1(4) ?
C20 C19 H19A 120.0 ?
C18 C19 H19A 120.0 ?
C19 C20 C15 120.4(4) ?
C19 C20 H20A 119.8 ?
C15 C20 H20A 119.8 ?
C26 C21 C22 119.5(3) ?
C26 C21 P1 120.4(3) ?
C22 C21 P1 119.8(3) ?
C23 C22 C21 119.5(4) ?
C23 C22 H22A 120.2 ?
C21 C22 H22A 120.2 ?
C22 C23 C24 120.4(4) ?
C22 C23 H23A 119.8 ?
C24 C23 H23A 119.8 ?
C25 C24 C23 120.3(4) ?
C25 C24 H24A 119.9 ?
C23 C24 H24A 119.9 ?
C24 C25 C26 120.5(4) ?
C24 C25 H25A 119.8 ?
C26 C25 H25A 119.8 ?
C21 C26 C25 119.8(4) ?
C21 C26 H26A 120.1 ?
C25 C26 H26A 120.1 ?
C28 C27 C32 119.6(3) ?
C28 C27 P1 119.3(3) ?
C32 C27 P1 120.9(3) ?
C29 C28 C27 120.3(3) ?
C29 C28 H28A 119.9 ?
C27 C28 H28A 119.9 ?
C30 C29 C28 119.1(4) ?
C30 C29 H29A 120.4 ?
C28 C29 H29A 120.4 ?
C31 C30 C29 121.6(4) ?
C31 C30 H30A 119.2 ?
C29 C30 H30A 119.2 ?
C30 C31 C32 119.2(4) ?
C30 C31 H31A 120.4 ?
C32 C31 H31A 120.4 ?
C31 C32 C27 120.1(3) ?
C31 C32 H32A 119.9 ?
C27 C32 H32A 119.9 ?

loop_
_geom_bond_atom_site_label_1
_geom_bond_atom_site_label_2
_geom_bond_distance
_geom_bond_publ_flag
P1 C27 1.783(3) ?
P1 C21 1.783(3) ?
P1 C9 1.785(3) ?
P1 C15 1.786(3) ?
O1 C7 1.318(5) y
O1 H1A 1.00(4) ?
O2 C7 1.206(5) y
O3 C2 1.310(4) y
O4 C8 1.209(4) y
O5 C8 1.315(5) y
O5 H5A 0.94(4) ?
C1 C6 1.375(5) ?
C1 C2 1.395(5) ?
C1 C7 1.482(6) ?
C2 C3 1.414(5) ?
C3 C4 1.382(5) ?
C3 C8 1.463(5) ?
C4 C5 1.369(6) ?
C4 H4 0.9300 ?
C5 C6 1.371(6) ?
C5 H5 0.9300 ?
C6 H6 0.9300 ?
C9 C10 1.383(5) ?
C9 C14 1.392(4) ?
C10 C11 1.369(5) ?
C10 H10A 0.9300 ?
C11 C12 1.363(5) ?
C11 H11A 0.9300 ?
C12 C13 1.363(5) ?
C12 H12A 0.9300 ?
C13 C14 1.369(5) ?
C13 H13A 0.9300 ?
C14 H14A 0.9300 ?
C15 C20 1.376(4) ?
C15 C16 1.385(4) ?
C16 C17 1.375(4) ?
C16 H16A 0.9300 ?
C17 C18 1.361(5) ?
C17 H17A 0.9300 ?
C18 C19 1.375(5) ?
C18 H18A 0.9300 ?
C19 C20 1.368(5) ?
C19 H19A 0.9300 ?
C20 H20A 0.9300 ?
C21 C26 1.372(4) ?
C21 C22 1.395(4) ?
C22 C23 1.368(5) ?
C22 H22A 0.9300 ?
C23 C24 1.370(5) ?
C23 H23A 0.9300 ?
C24 C25 1.357(5) ?
C24 H24A 0.9300 ?
C25 C26 1.377(5) ?
C25 H25A 0.9300 ?
C26 H26A 0.9300 ?
C27 C28 1.376(4) ?
C27 C32 1.379(4) ?
C28 C29 1.374(5) ?
C28 H28A 0.9300 ?
C29 C30 1.367(5) ?
C29 H29A 0.9300 ?
C30 C31 1.363(5) ?
C30 H30A 0.9300 ?
C31 C32 1.374(5) ?
C31 H31A 0.9300 ?
C32 H32A 0.9300 ?

loop_
_geom_torsion_atom_site_label_1
_geom_torsion_atom_site_label_2
_geom_torsion_atom_site_label_3
_geom_torsion_atom_site_label_4
_geom_torsion
C6 C1 C2 O3 179.0(4)
C7 C1 C2 O3 1.8(6)
C6 C1 C2 C3 -0.3(6)
C7 C1 C2 C3 -177.5(3)
O3 C2 C3 C4 -178.3(3)
C1 C2 C3 C4 1.1(5)
O3 C2 C3 C8 1.5(5)
C1 C2 C3 C8 -179.2(3)
C2 C3 C4 C5 -1.2(6)
C8 C3 C4 C5 179.0(4)
C3 C4 C5 C6 0.6(8)
C4 C5 C6 C1 0.3(8)
C2 C1 C6 C5 -0.4(7)
C7 C1 C6 C5 176.9(5)
C6 C1 C7 O2 -1.0(7)
C2 C1 C7 O2 176.3(4)
C6 C1 C7 O1 -178.6(4)
C2 C1 C7 O1 -1.3(6)
C4 C3 C8 O4 0.2(6)
C2 C3 C8 O4 -179.6(4)
C4 C3 C8 O5 178.7(4)
C2 C3 C8 O5 -1.1(5)
C27 P1 C9 C10 12.3(3)
C21 P1 C9 C10 -108.8(3)
C15 P1 C9 C10 130.8(3)
C27 P1 C9 C14 -167.2(3)
C21 P1 C9 C14 71.7(3)
C15 P1 C9 C14 -48.7(3)
C14 C9 C10 C11 0.3(5)
P1 C9 C10 C11 -179.2(3)
C9 C10 C11 C12 -0.5(6)
C10 C11 C12 C13 0.5(6)
C11 C12 C13 C14 -0.3(6)
C12 C13 C14 C9 0.1(6)
C10 C9 C14 C13 -0.1(5)
P1 C9 C14 C13 179.4(3)
C27 P1 C15 C20 -91.2(3)
C21 P1 C15 C20 28.0(3)
C9 P1 C15 C20 151.1(3)
C27 P1 C15 C16 84.5(3)
C21 P1 C15 C16 -156.3(3)
C9 P1 C15 C16 -33.2(3)
C20 C15 C16 C17 0.7(5)
P1 C15 C16 C17 -175.1(3)
C15 C16 C17 C18 -0.7(6)
C16 C17 C18 C19 0.2(6)
C17 C18 C19 C20 0.4(6)
C18 C19 C20 C15 -0.5(6)
C16 C15 C20 C19 -0.1(6)
P1 C15 C20 C19 175.7(3)
C27 P1 C21 C26 -149.3(3)
C9 P1 C21 C26 -29.0(3)
C15 P1 C21 C26 91.6(3)
C27 P1 C21 C22 37.1(3)
C9 P1 C21 C22 157.4(3)
C15 P1 C21 C22 -82.0(3)
C26 C21 C22 C23 -0.1(5)
P1 C21 C22 C23 173.6(3)
C21 C22 C23 C24 -0.1(6)
C22 C23 C24 C25 -0.1(7)
C23 C24 C25 C26 0.4(7)
C22 C21 C26 C25 0.4(5)
P1 C21 C26 C25 -173.2(3)
C24 C25 C26 C21 -0.6(6)
C21 P1 C27 C28 42.9(3)
C9 P1 C27 C28 -80.3(3)
C15 P1 C27 C28 161.5(3)
C21 P1 C27 C32 -142.6(3)
C9 P1 C27 C32 94.2(3)
C15 P1 C27 C32 -24.0(3)
C32 C27 C28 C29 0.4(6)
P1 C27 C28 C29 174.9(3)
C27 C28 C29 C30 0.8(6)
C28 C29 C30 C31 -1.3(7)
C29 C30 C31 C32 0.5(7)
C30 C31 C32 C27 0.7(6)
C28 C27 C32 C31 -1.2(5)
P1 C27 C32 C31 -175.6(3)

loop_
_cod_related_entry_id
_cod_related_entry_database
_cod_related_entry_code
1 ChemSpider 30654478
